data_7025871
loop_
_publ_author_name
'Deng, Zhao-Peng'
'Kang, Wei'
'Huo, Li-Hua'
'Zhao, Hui'
'Gao, Shan'

_publ_section_title
;
 Rare-earth organic frameworks involving three types of architecture tuned
 by the lanthanide contraction effect: hydrothermal syntheses, structures
 and luminescence.
;
_journal_issue 27
_journal_name_full 'Dalton transactions (Cambridge, England : 2003)'
_journal_page_first 6276
_journal_page_last 6284
_journal_paper_doi 10.1039/c0dt00031k
_journal_volume 39
_journal_year 2010
_chemical_formula_moiety 'C20 H22 Gd2 N12 O12'
_chemical_formula_sum 'C20 H22 Gd2 N12 O12'
_chemical_formula_weight 937.00
_chemical_name_systematic
;
?
;
_space_group_IT_number 14
_symmetry_cell_setting monoclinic
_symmetry_space_group_name_Hall '-P 2yn'
_symmetry_space_group_name_H-M 'P 1 21/n 1'
_atom_sites_solution_hydrogens geom
_atom_sites_solution_primary direct
_atom_sites_solution_secondary difmap
_audit_creation_method SHELXL-97
_cell_angle_alpha 90.00
_cell_angle_beta 94.13(3)
_cell_angle_gamma 90.00
_cell_formula_units_Z 4
_cell_length_a 9.795(2)
_cell_length_b 11.415(2)
_cell_length_c 24.738(5)
_cell_measurement_reflns_used 18098
_cell_measurement_temperature 295(2)
_cell_measurement_theta_max 27.48
_cell_measurement_theta_min 3.05
_cell_volume 2758.8(9)
_computing_cell_refinement RAPID-AUTO
_computing_data_collection 'RAPID-AUTO (Rigaku Corporation, 1998)'
_computing_data_reduction 'CrystalStructure (Rigaku/MSC and Rigaku Corporation, 2002)'
_computing_molecular_graphics SHELXL-97
_computing_publication_material SHELXL-97
_computing_structure_refinement 'SHELXL-97 (Sheldrick, 1997)'
_computing_structure_solution 'SHELXS-97 (Sheldrick, 1990)'
_diffrn_ambient_temperature 295(2)
_diffrn_detector_area_resol_mean 10.000
_diffrn_measured_fraction_theta_full 0.997
_diffrn_measured_fraction_theta_max 0.997
_diffrn_measurement_device_type 'Rigaku RAXIS-RAPID'
_diffrn_measurement_method \w
_diffrn_radiation_monochromator graphite
_diffrn_radiation_source 'fine-focus sealed tube'
_diffrn_radiation_type MoK\a
_diffrn_radiation_wavelength 0.71073
_diffrn_reflns_av_R_equivalents 0.0887
_diffrn_reflns_av_sigmaI/netI 0.0764
_diffrn_reflns_limit_h_max 12
_diffrn_reflns_limit_h_min -12
_diffrn_reflns_limit_k_max 13
_diffrn_reflns_limit_k_min -14
_diffrn_reflns_limit_l_max 32
_diffrn_reflns_limit_l_min -32
_diffrn_reflns_number 25380
_diffrn_reflns_theta_full 27.48
_diffrn_reflns_theta_max 27.48
_diffrn_reflns_theta_min 3.05
_diffrn_standards_decay_% 0
_diffrn_standards_interval_count 0
_diffrn_standards_interval_time 0
_diffrn_standards_number 0
_exptl_absorpt_coefficient_mu 4.853
_exptl_absorpt_correction_T_max 0.5936
_exptl_absorpt_correction_T_min 0.4289
_exptl_absorpt_correction_type multi-scan
_exptl_absorpt_process_details 'ABSCOR (Higashi, 1995)'
_exptl_crystal_colour yellow
_exptl_crystal_density_diffrn 2.256
_exptl_crystal_density_method 'not measured'
_exptl_crystal_description prism
_exptl_crystal_F_000 1800
_exptl_crystal_size_max 0.21
_exptl_crystal_size_mid 0.16
_exptl_crystal_size_min 0.12
_refine_diff_density_max 2.977
_refine_diff_density_min -3.245
_refine_diff_density_rms 0.255
_refine_ls_extinction_method none
_refine_ls_goodness_of_fit_ref 1.071
_refine_ls_hydrogen_treatment mixed
_refine_ls_matrix_type full
_refine_ls_number_parameters 433
_refine_ls_number_reflns 6306
_refine_ls_number_restraints 8
_refine_ls_restrained_S_all 1.071
_refine_ls_R_factor_all 0.0472
_refine_ls_R_factor_gt 0.0409
_refine_ls_shift/su_max 0.001
_refine_ls_shift/su_mean 0.000
_refine_ls_structure_factor_coef Fsqd
_refine_ls_weighting_details 'calc w=1/[\s^2^(Fo^2^)+(0.0085P)^2^+1.3573P] where P=(Fo^2^+2Fc^2^)/3'
_refine_ls_weighting_scheme calc
_refine_ls_wR_factor_gt 0.0762
_refine_ls_wR_factor_ref 0.0795
_reflns_number_gt 5510
_reflns_number_total 6306
_reflns_threshold_expression >2sigma(I)
_cod_data_source_file c0dt00031k.txt
_cod_data_source_block complex6
_cod_original_sg_symbol_Hall '-P 2yn '
_cod_original_sg_symbol_H-M 'P 21/n'
_cod_database_code 7025871

loop_
_symmetry_equiv_pos_as_xyz
'x, y, z'
'-x+1/2, y+1/2, -z+1/2'
'-x, -y, -z'
'x-1/2, -y-1/2, z-1/2'

loop_
_atom_site_label
_atom_site_type_symbol
_atom_site_fract_x
_atom_site_fract_y
_atom_site_fract_z
_atom_site_U_iso_or_equiv
_atom_site_adp_type
_atom_site_occupancy
_atom_site_symmetry_multiplicity
_atom_site_calc_flag
_atom_site_refinement_flags
Gd1 Gd 0.641656(16) 0.483865(15) 0.239440(6) 0.01257(7) Uani 1 1 d .
Gd2 Gd 0.360178(16) 0.267511(15) 0.255146(6) 0.01256(7) Uani 1 1 d .
O1W O 0.8491(3) 0.3774(3) 0.26446(11) 0.0256(7) Uani 1 1 d D
O2W O 0.1573(3) 0.3791(2) 0.22673(12) 0.0258(6) Uani 1 1 d D
O1 O 0.8181(3) 0.6153(2) 0.21604(11) 0.0237(6) Uani 1 1 d .
O2 O 1.0036(3) 0.6648(2) 0.17393(11) 0.0237(6) Uani 1 1 d .
O3 O 0.6122(3) 0.6689(2) 0.28476(10) 0.0201(6) Uani 1 1 d .
O4 O 0.5105(3) 0.7568(2) 0.35141(11) 0.0280(7) Uani 1 1 d .
O5 O 0.1800(3) 0.1411(2) 0.28000(11) 0.0239(6) Uani 1 1 d .
O6 O 0.0022(3) 0.0890(2) 0.32691(10) 0.0224(6) Uani 1 1 d .
O7 O 0.3911(3) 0.0799(2) 0.21372(10) 0.0203(6) Uani 1 1 d .
O8 O 0.5005(3) -0.0113(2) 0.15005(11) 0.0264(7) Uani 1 1 d .
O9 O 0.5721(3) 0.2991(2) 0.22034(11) 0.0186(5) Uani 1 1 d D
O10 O 0.4321(3) 0.4507(2) 0.27464(10) 0.0182(5) Uani 1 1 d D
N1 N 0.7454(3) 0.4564(3) 0.14367(12) 0.0180(7) Uani 1 1 d .
N2 N 0.8585(4) 0.4426(3) 0.04355(14) 0.0310(8) Uani 1 1 d .
N3 N 1.0150(4) 0.5857(4) 0.06951(15) 0.0444(11) Uani 1 1 d .
H3A H 1.0472 0.5792 0.0382 0.053 Uiso 1 1 calc R
H3B H 1.0504 0.6351 0.0927 0.053 Uiso 1 1 calc R
N4 N 0.6808(3) 0.4840(3) 0.34501(13) 0.0189(7) Uani 1 1 d .
N5 N 0.6173(4) 0.4642(3) 0.45213(13) 0.0276(8) Uani 1 1 d .
N6 N 0.5113(4) 0.6430(3) 0.44839(14) 0.0367(9) Uani 1 1 d .
H6A H 0.4909 0.6325 0.4813 0.044 Uiso 1 1 calc R
H6B H 0.4865 0.7062 0.4315 0.044 Uiso 1 1 calc R
N7 N 0.2563(3) 0.3055(3) 0.34924(12) 0.0172(6) Uani 1 1 d .
N8 N 0.1481(4) 0.3289(3) 0.44934(13) 0.0269(8) Uani 1 1 d .
N9 N -0.0046(4) 0.1804(3) 0.42886(15) 0.0387(10) Uani 1 1 d .
H9A H -0.0351 0.1896 0.4603 0.046 Uiso 1 1 calc R
H9B H -0.0397 0.1277 0.4072 0.046 Uiso 1 1 calc R
N10 N 0.3226(3) 0.2591(3) 0.14851(13) 0.0203(7) Uani 1 1 d .
N11 N 0.3884(4) 0.2668(3) 0.04095(14) 0.0296(8) Uani 1 1 d .
N12 N 0.5082(4) 0.0949(3) 0.05179(14) 0.0357(9) Uani 1 1 d .
H12A H 0.5307 0.1023 0.0190 0.043 Uiso 1 1 calc R
H12B H 0.5364 0.0356 0.0709 0.043 Uiso 1 1 calc R
C1 C 0.8490(4) 0.5255(3) 0.13252(14) 0.0165(8) Uani 1 1 d .
C2 C 0.9083(4) 0.5180(3) 0.08225(16) 0.0243(9) Uani 1 1 d .
C3 C 0.7556(5) 0.3744(4) 0.05632(17) 0.0331(10) Uani 1 1 d .
H3 H 0.7208 0.3203 0.0308 0.040 Uiso 1 1 calc R
C4 C 0.6979(4) 0.3798(4) 0.10567(17) 0.0275(9) Uani 1 1 d .
H4 H 0.6259 0.3302 0.1126 0.033 Uiso 1 1 calc R
C5 C 0.8943(4) 0.6084(3) 0.17778(14) 0.0162(7) Uani 1 1 d .
C6 C 0.6160(4) 0.5714(3) 0.36890(14) 0.0168(7) Uani 1 1 d .
C7 C 0.5820(4) 0.5605(3) 0.42334(15) 0.0216(8) Uani 1 1 d .
C8 C 0.6846(4) 0.3806(4) 0.42749(17) 0.0297(10) Uani 1 1 d .
H8 H 0.7119 0.3141 0.4471 0.036 Uiso 1 1 calc R
C9 C 0.7153(4) 0.3887(3) 0.37426(16) 0.0253(9) Uani 1 1 d .
H9 H 0.7605 0.3273 0.3585 0.030 Uiso 1 1 calc R
C10 C 0.5749(4) 0.6747(3) 0.33284(15) 0.0181(8) Uani 1 1 d .
C11 C 0.0980(4) 0.2484(3) 0.41351(15) 0.0204(8) Uani 1 1 d .
C12 C 0.1546(4) 0.2358(3) 0.36292(15) 0.0176(8) Uani 1 1 d .
C13 C 0.3035(4) 0.3872(3) 0.38462(15) 0.0225(8) Uani 1 1 d .
H13 H 0.3732 0.4374 0.3757 0.027 Uiso 1 1 calc R
C14 C 0.2490(4) 0.3970(3) 0.43440(16) 0.0269(9) Uani 1 1 d .
H14 H 0.2843 0.4537 0.4585 0.032 Uiso 1 1 calc R
C15 C 0.1086(4) 0.1483(3) 0.31985(15) 0.0170(7) Uani 1 1 d .
C16 C 0.3921(4) 0.1705(3) 0.12740(14) 0.0175(8) Uani 1 1 d .
C17 C 0.4294(4) 0.1756(3) 0.07308(15) 0.0221(8) Uani 1 1 d .
C18 C 0.3169(5) 0.3507(4) 0.06337(18) 0.0342(11) Uani 1 1 d .
H18 H 0.2872 0.4140 0.0420 0.041 Uiso 1 1 calc R
C19 C 0.2848(5) 0.3486(3) 0.11611(17) 0.0295(10) Uani 1 1 d .
H19 H 0.2358 0.4105 0.1297 0.035 Uiso 1 1 calc R
C20 C 0.4327(4) 0.0714(3) 0.16619(14) 0.0164(7) Uani 1 1 d .
H1W1 H 0.912(3) 0.397(3) 0.2882(13) 0.025 Uiso 1 1 d D
H1W2 H 0.868(3) 0.312(2) 0.2506(14) 0.025 Uiso 1 1 d D
H2W1 H 0.129(3) 0.436(3) 0.2448(14) 0.025 Uiso 1 1 d D
H2W2 H 0.095(3) 0.351(3) 0.2055(13) 0.025 Uiso 1 1 d D
H9O H 0.628(3) 0.243(2) 0.2260(17) 0.025 Uiso 1 1 d D
H10O H 0.380(3) 0.508(2) 0.2667(16) 0.025 Uiso 1 1 d D

loop_
_atom_site_aniso_label
_atom_site_aniso_U_11
_atom_site_aniso_U_22
_atom_site_aniso_U_33
_atom_site_aniso_U_23
_atom_site_aniso_U_13
_atom_site_aniso_U_12
Gd1 0.01116(11) 0.01296(11) 0.01397(10) 0.00009(6) 0.00349(8) -0.00084(6)
Gd2 0.01144(11) 0.01306(11) 0.01359(10) -0.00028(6) 0.00379(8) -0.00111(6)
O1W 0.0167(15) 0.0260(15) 0.0334(17) -0.0098(12) -0.0032(13) 0.0035(11)
O2W 0.0162(14) 0.0282(15) 0.0321(16) -0.0112(13) -0.0038(12) 0.0031(12)
O1 0.0233(15) 0.0254(13) 0.0240(14) -0.0101(11) 0.0121(12) -0.0103(12)
O2 0.0193(14) 0.0304(14) 0.0222(14) -0.0037(11) 0.0070(11) -0.0112(12)
O3 0.0286(15) 0.0172(12) 0.0153(12) -0.0014(10) 0.0086(11) -0.0022(11)
O4 0.0340(18) 0.0282(15) 0.0227(15) 0.0004(12) 0.0085(13) 0.0133(13)
O5 0.0224(15) 0.0247(13) 0.0264(15) -0.0096(11) 0.0136(12) -0.0108(12)
O6 0.0192(14) 0.0291(14) 0.0199(13) -0.0036(11) 0.0073(11) -0.0114(12)
O7 0.0276(15) 0.0173(12) 0.0166(13) -0.0003(10) 0.0064(11) -0.0034(11)
O8 0.0330(18) 0.0256(14) 0.0208(15) -0.0034(11) 0.0028(13) 0.0107(13)
O9 0.0168(14) 0.0126(11) 0.0276(14) -0.0004(11) 0.0087(11) 0.0000(10)
O10 0.0176(14) 0.0127(11) 0.0250(14) 0.0017(10) 0.0059(11) 0.0012(11)
N1 0.0148(16) 0.0218(15) 0.0178(16) -0.0028(13) 0.0042(13) -0.0010(13)
N2 0.032(2) 0.040(2) 0.0213(17) -0.0085(15) 0.0078(16) -0.0080(17)
N3 0.051(3) 0.058(3) 0.028(2) -0.0173(18) 0.0264(19) -0.030(2)
N4 0.0169(17) 0.0227(16) 0.0172(16) 0.0005(12) 0.0024(13) 0.0009(13)
N5 0.033(2) 0.0322(18) 0.0183(17) 0.0062(14) 0.0028(15) 0.0012(16)
N6 0.058(3) 0.0321(19) 0.0225(18) 0.0000(15) 0.0203(18) 0.0109(19)
N7 0.0154(16) 0.0196(15) 0.0167(15) -0.0023(12) 0.0022(13) -0.0003(13)
N8 0.030(2) 0.0343(19) 0.0168(16) -0.0040(14) 0.0046(15) -0.0037(16)
N9 0.042(2) 0.051(2) 0.0254(19) -0.0132(17) 0.0216(18) -0.022(2)
N10 0.0218(18) 0.0221(16) 0.0171(16) 0.0013(13) 0.0022(14) 0.0037(14)
N11 0.038(2) 0.0347(19) 0.0162(17) 0.0065(14) 0.0054(16) 0.0025(17)
N12 0.057(3) 0.0309(18) 0.0222(18) 0.0008(15) 0.0223(18) 0.0096(18)
C1 0.0147(19) 0.0181(17) 0.0168(18) -0.0015(14) 0.0020(15) -0.0018(15)
C2 0.026(2) 0.029(2) 0.0187(19) -0.0008(16) 0.0035(17) -0.0022(18)
C3 0.034(3) 0.042(2) 0.024(2) -0.0135(19) 0.0044(19) -0.011(2)
C4 0.024(2) 0.031(2) 0.028(2) -0.0103(17) 0.0030(18) -0.0096(18)
C5 0.0166(19) 0.0155(16) 0.0171(17) 0.0009(14) 0.0051(15) -0.0004(14)
C6 0.0137(18) 0.0210(18) 0.0163(17) -0.0014(14) 0.0051(14) -0.0013(15)
C7 0.023(2) 0.0248(19) 0.0166(18) 0.0000(15) 0.0013(16) -0.0047(17)
C8 0.030(2) 0.030(2) 0.029(2) 0.0093(17) -0.0001(19) 0.0051(19)
C9 0.024(2) 0.0268(19) 0.026(2) 0.0032(16) 0.0039(17) 0.0062(17)
C10 0.0160(19) 0.0197(17) 0.0184(18) -0.0025(15) 0.0007(15) -0.0035(15)
C11 0.021(2) 0.0214(18) 0.0193(19) 0.0011(15) 0.0036(16) -0.0009(16)
C12 0.0132(18) 0.0223(18) 0.0172(18) -0.0013(15) 0.0013(15) -0.0014(15)
C13 0.019(2) 0.0257(19) 0.0226(19) -0.0060(16) 0.0000(16) -0.0062(16)
C14 0.030(2) 0.030(2) 0.021(2) -0.0076(17) 0.0004(18) -0.0048(18)
C15 0.0172(19) 0.0167(17) 0.0174(17) -0.0034(14) 0.0037(15) -0.0023(15)
C16 0.0168(19) 0.0191(17) 0.0169(17) 0.0000(14) 0.0028(15) -0.0026(15)
C17 0.022(2) 0.027(2) 0.0182(18) -0.0043(15) 0.0040(16) -0.0052(17)
C18 0.042(3) 0.036(2) 0.024(2) 0.0083(18) 0.004(2) 0.007(2)
C19 0.035(3) 0.027(2) 0.027(2) 0.0057(17) 0.0054(19) 0.0105(19)
C20 0.0153(19) 0.0201(17) 0.0141(17) -0.0032(14) 0.0030(14) -0.0039(15)

loop_
_atom_type_symbol
_atom_type_description
_atom_type_scat_dispersion_real
_atom_type_scat_dispersion_imag
_atom_type_scat_source
C C 0.0033 0.0016 'International Tables Vol C Tables 4.2.6.8 and 6.1.1.4'
H H 0.0000 0.0000 'International Tables Vol C Tables 4.2.6.8 and 6.1.1.4'
N N 0.0061 0.0033 'International Tables Vol C Tables 4.2.6.8 and 6.1.1.4'
O O 0.0106 0.0060 'International Tables Vol C Tables 4.2.6.8 and 6.1.1.4'
Gd Gd -0.1653 3.9035 'International Tables Vol C Tables 4.2.6.8 and 6.1.1.4'

loop_
_geom_angle_atom_site_label_1
_geom_angle_atom_site_label_2
_geom_angle_atom_site_label_3
_geom_angle
_geom_angle_site_symmetry_1
_geom_angle_site_symmetry_3
O9 Gd1 O10 70.34(9) . .
O9 Gd1 O1 138.48(10) . .
O10 Gd1 O1 150.29(9) . .
O9 Gd1 O6 99.79(9) . 2
O10 Gd1 O6 81.19(9) . 2
O1 Gd1 O6 85.41(9) . 2
O9 Gd1 O1W 79.56(9) . .
O10 Gd1 O1W 125.04(10) . .
O1 Gd1 O1W 76.59(10) . .
O6 Gd1 O1W 150.28(10) 2 .
O9 Gd1 O3 150.37(9) . .
O10 Gd1 O3 80.22(9) . .
O1 Gd1 O3 71.13(9) . .
O6 Gd1 O3 78.29(9) 2 .
O1W Gd1 O3 116.62(9) . .
O9 Gd1 N4 103.31(9) . .
O10 Gd1 N4 72.21(10) . .
O1 Gd1 N4 100.68(10) . .
O6 Gd1 N4 135.92(9) 2 .
O1W Gd1 N4 71.54(10) . .
O3 Gd1 N4 63.25(9) . .
O9 Gd1 N1 80.37(10) . .
O10 Gd1 N1 136.07(9) . .
O1 Gd1 N1 61.94(9) . .
O6 Gd1 N1 72.18(9) 2 .
O1W Gd1 N1 78.49(10) . .
O3 Gd1 N1 125.53(9) . .
N4 Gd1 N1 148.40(10) . .
O9 Gd1 Gd2 36.01(7) . .
O10 Gd1 Gd2 34.33(6) . .
O1 Gd1 Gd2 171.87(6) . .
O6 Gd1 Gd2 90.01(7) 2 .
O1W Gd1 Gd2 104.73(7) . .
O3 Gd1 Gd2 114.51(7) . .
N4 Gd1 Gd2 87.28(7) . .
N1 Gd1 Gd2 110.24(7) . .
O10 Gd2 O9 70.23(9) . .
O10 Gd2 O5 136.99(9) . .
O9 Gd2 O5 151.67(9) . .
O10 Gd2 O7 150.86(10) . .
O9 Gd2 O7 80.63(9) . .
O5 Gd2 O7 71.95(9) . .
O10 Gd2 O2W 79.10(9) . .
O9 Gd2 O2W 123.03(10) . .
O5 Gd2 O2W 77.71(10) . .
O7 Gd2 O2W 118.11(9) . .
O10 Gd2 O2 98.43(9) . 2_645
O9 Gd2 O2 83.34(9) . 2_645
O5 Gd2 O2 84.27(9) . 2_645
O7 Gd2 O2 78.36(9) . 2_645
O2W Gd2 O2 149.37(10) . 2_645
O10 Gd2 N10 105.51(9) . .
O9 Gd2 N10 72.56(10) . .
O5 Gd2 N10 100.51(10) . .
O7 Gd2 N10 63.50(9) . .
O2W Gd2 N10 71.13(10) . .
O2 Gd2 N10 137.27(9) 2_645 .
O10 Gd2 N7 78.05(9) . .
O9 Gd2 N7 135.18(9) . .
O5 Gd2 N7 62.29(9) . .
O7 Gd2 N7 126.19(9) . .
O2W Gd2 N7 79.01(10) . .
O2 Gd2 N7 70.68(9) 2_645 .
N10 Gd2 N7 148.40(10) . .
O10 Gd2 Gd1 35.56(7) . .
O9 Gd2 Gd1 34.68(6) . .
O5 Gd2 Gd1 170.63(6) . .
O7 Gd2 Gd1 115.30(7) . .
O2W Gd2 Gd1 102.58(8) . .
O2 Gd2 Gd1 91.32(7) 2_645 .
N10 Gd2 Gd1 88.34(8) . .
N7 Gd2 Gd1 108.44(7) . .
Gd1 O1W H1W1 127(2) . .
Gd1 O1W H1W2 123(2) . .
H1W1 O1W H1W2 110.1(16) . .
Gd2 O2W H2W1 123(2) . .
Gd2 O2W H2W2 122(2) . .
H2W1 O2W H2W2 111.9(17) . .
C5 O1 Gd1 128.7(2) . .
C5 O2 Gd2 128.2(2) . 2_655
C10 O3 Gd1 122.1(2) . .
C15 O5 Gd2 128.8(2) . .
C15 O6 Gd1 128.4(2) . 2_545
C20 O7 Gd2 121.3(2) . .
Gd1 O9 Gd2 109.31(11) . .
Gd1 O9 H9O 119(3) . .
Gd2 O9 H9O 114(3) . .
Gd2 O10 Gd1 110.11(11) . .
Gd2 O10 H10O 120(3) . .
Gd1 O10 H10O 109(3) . .
C1 N1 C4 118.2(3) . .
C1 N1 Gd1 117.4(2) . .
C4 N1 Gd1 124.4(3) . .
C3 N2 C2 116.4(4) . .
C2 N3 H3A 120.0 . .
C2 N3 H3B 120.0 . .
H3A N3 H3B 120.0 . .
C9 N4 C6 118.4(3) . .
C9 N4 Gd1 123.6(2) . .
C6 N4 Gd1 113.6(2) . .
C8 N5 C7 117.5(4) . .
C7 N6 H6A 120.0 . .
C7 N6 H6B 120.0 . .
H6A N6 H6B 120.0 . .
C12 N7 C13 118.5(3) . .
C12 N7 Gd2 117.8(2) . .
C13 N7 Gd2 123.6(3) . .
C14 N8 C11 117.3(4) . .
C11 N9 H9A 120.0 . .
C11 N9 H9B 120.0 . .
H9A N9 H9B 120.0 . .
C19 N10 C16 118.0(4) . .
C19 N10 Gd2 125.8(3) . .
C16 N10 Gd2 112.2(2) . .
C18 N11 C17 116.9(4) . .
C17 N12 H12A 120.0 . .
C17 N12 H12B 120.0 . .
H12A N12 H12B 120.0 . .
N1 C1 C2 121.0(3) . .
N1 C1 C5 114.0(3) . .
C2 C1 C5 125.0(3) . .
N2 C2 N3 116.3(4) . .
N2 C2 C1 120.8(4) . .
N3 C2 C1 122.9(4) . .
N2 C3 C4 123.3(4) . .
N2 C3 H3 118.4 . .
C4 C3 H3 118.4 . .
N1 C4 C3 120.3(4) . .
N1 C4 H4 119.9 . .
C3 C4 H4 119.9 . .
O1 C5 O2 125.7(3) . .
O1 C5 C1 116.2(3) . .
O2 C5 C1 118.1(3) . .
N4 C6 C7 120.3(3) . .
N4 C6 C10 115.7(3) . .
C7 C6 C10 123.9(3) . .
N5 C7 N6 116.8(4) . .
N5 C7 C6 120.5(4) . .
N6 C7 C6 122.7(4) . .
N5 C8 C9 122.7(4) . .
N5 C8 H8 118.7 . .
C9 C8 H8 118.7 . .
N4 C9 C8 120.6(4) . .
N4 C9 H9 119.7 . .
C8 C9 H9 119.7 . .
O4 C10 O3 125.2(3) . .
O4 C10 C6 119.5(3) . .
O3 C10 C6 115.3(3) . .
N8 C11 N9 116.9(4) . .
N8 C11 C12 120.4(4) . .
N9 C11 C12 122.7(4) . .
N7 C12 C11 120.7(3) . .
N7 C12 C15 113.9(3) . .
C11 C12 C15 125.3(3) . .
N7 C13 C14 120.1(4) . .
N7 C13 H13 119.9 . .
C14 C13 H13 119.9 . .
N8 C14 C13 122.9(4) . .
N8 C14 H14 118.6 . .
C13 C14 H14 118.6 . .
O5 C15 O6 125.9(3) . .
O5 C15 C12 116.4(3) . .
O6 C15 C12 117.7(3) . .
N10 C16 C17 120.6(3) . .
N10 C16 C20 115.6(3) . .
C17 C16 C20 123.8(3) . .
N12 C17 N11 117.1(4) . .
N12 C17 C16 122.8(4) . .
N11 C17 C16 120.1(4) . .
N11 C18 C19 123.4(4) . .
N11 C18 H18 118.3 . .
C19 C18 H18 118.3 . .
N10 C19 C18 121.0(4) . .
N10 C19 H19 119.5 . .
C18 C19 H19 119.5 . .
O8 C20 O7 124.8(3) . .
O8 C20 C16 119.2(3) . .
O7 C20 C16 116.1(3) . .

loop_
_geom_bond_atom_site_label_1
_geom_bond_atom_site_label_2
_geom_bond_distance
_geom_bond_site_symmetry_2
Gd1 O9 2.256(2) .
Gd1 O10 2.318(3) .
Gd1 O1 2.391(3) .
Gd1 O6 2.405(2) 2
Gd1 O1W 2.410(3) .
Gd1 O3 2.418(2) .
Gd1 N4 2.612(3) .
Gd1 N1 2.663(3) .
Gd2 O10 2.248(2) .
Gd2 O9 2.331(3) .
Gd2 O5 2.394(3) .
Gd2 O7 2.402(2) .
Gd2 O2W 2.421(3) .
Gd2 O2 2.428(3) 2_645
Gd2 N10 2.639(3) .
Gd2 N7 2.642(3) .
O1W H1W1 0.85(3) .
O1W H1W2 0.85(3) .
O2W H2W1 0.85(3) .
O2W H2W2 0.84(3) .
O1 C5 1.249(5) .
O2 C5 1.259(4) .
O2 Gd2 2.428(3) 2_655
O3 C10 1.271(4) .
O4 C10 1.236(5) .
O5 C15 1.252(5) .
O6 C15 1.265(4) .
O6 Gd1 2.405(2) 2_545
O7 C20 1.276(4) .
O8 C20 1.238(4) .
O9 H9O 0.85(3) .
O10 H10O 0.84(3) .
N1 C1 1.329(5) .
N1 C4 1.342(5) .
N2 C3 1.330(6) .
N2 C2 1.352(5) .
N3 C2 1.355(5) .
N3 H3A 0.8600 .
N3 H3B 0.8600 .
N4 C9 1.337(5) .
N4 C6 1.342(5) .
N5 C8 1.332(6) .
N5 C7 1.342(5) .
N6 C7 1.347(5) .
N6 H6A 0.8600 .
N6 H6B 0.8600 .
N7 C12 1.338(5) .
N7 C13 1.338(5) .
N8 C14 1.331(5) .
N8 C11 1.345(5) .
N9 C11 1.346(5) .
N9 H9A 0.8600 .
N9 H9B 0.8600 .
N10 C19 1.335(5) .
N10 C16 1.345(5) .
N11 C18 1.332(6) .
N11 C17 1.353(5) .
N12 C17 1.334(5) .
N12 H12A 0.8600 .
N12 H12B 0.8600 .
C1 C2 1.412(5) .
C1 C5 1.509(5) .
C3 C4 1.383(6) .
C3 H3 0.9300 .
C4 H4 0.9300 .
C6 C7 1.416(5) .
C6 C10 1.516(5) .
C8 C9 1.375(6) .
C8 H8 0.9300 .
C9 H9 0.9300 .
C11 C12 1.412(5) .
C12 C15 1.506(5) .
C13 C14 1.382(6) .
C13 H13 0.9300 .
C14 H14 0.9300 .
C16 C17 1.419(5) .
C16 C20 1.518(5) .
C18 C19 1.364(6) .
C18 H18 0.9300 .
C19 H19 0.9300 .

loop_
_geom_hbond_atom_site_label_D
_geom_hbond_atom_site_label_H
_geom_hbond_atom_site_label_A
_geom_hbond_distance_DH
_geom_hbond_distance_HA
_geom_hbond_distance_DA
_geom_hbond_angle_DHA
_geom_hbond_site_symmetry_A
N3 H3A N2 0.86 2.30 3.156(5) 177.5 3_765
N3 H3B O2 0.86 2.12 2.746(5) 129.3 .
N6 H6A N5 0.86 2.30 3.096(5) 153.3 3_666
N6 H6B O4 0.86 2.09 2.728(5) 130.1 .
N9 H9A N11 0.86 2.24 3.093(5) 174.1 4_566
N9 H9B O6 0.86 2.10 2.735(4) 129.7 .
N12 H12A N8 0.86 2.28 3.092(5) 157.6 4_665
N12 H12B O8 0.86 2.08 2.722(5) 130.4 .
O1W H1W1 O8 0.85(3) 1.99(3) 2.794(4) 157(3) 2_655
O1W H1W2 O3 0.85(3) 1.87(3) 2.713(4) 173(3) 2_645
O2W H2W1 O7 0.85(3) 1.95(3) 2.784(4) 167(4) 2
O2W H2W2 O4 0.84(3) 2.00(3) 2.816(4) 164(3) 2_545
O9 H9O O1 0.85(3) 2.09(3) 2.791(3) 140(4) 2_645
O10 H10O O5 0.84(3) 1.97(2) 2.747(3) 152(4) 2

loop_
_geom_torsion_atom_site_label_1
_geom_torsion_atom_site_label_2
_geom_torsion_atom_site_label_3
_geom_torsion_atom_site_label_4
_geom_torsion
_geom_torsion_site_symmetry_1
_geom_torsion_site_symmetry_4
O9 Gd1 Gd2 O10 178.98(14) . .
O6 Gd1 Gd2 O10 -74.22(12) 2 .
O1W Gd1 Gd2 O10 131.87(13) . .
O3 Gd1 Gd2 O10 2.90(12) . .
N4 Gd1 Gd2 O10 61.77(13) . .
N1 Gd1 Gd2 O10 -145.19(13) . .
O10 Gd1 Gd2 O9 -178.98(14) . .
O6 Gd1 Gd2 O9 106.80(13) 2 .
O1W Gd1 Gd2 O9 -47.10(13) . .
O3 Gd1 Gd2 O9 -176.08(13) . .
N4 Gd1 Gd2 O9 -117.21(13) . .
N1 Gd1 Gd2 O9 35.83(13) . .
O9 Gd1 Gd2 O7 -1.47(13) . .
O10 Gd1 Gd2 O7 179.55(12) . .
O6 Gd1 Gd2 O7 105.33(9) 2 .
O1W Gd1 Gd2 O7 -48.57(10) . .
O3 Gd1 Gd2 O7 -177.55(9) . .
N4 Gd1 Gd2 O7 -118.68(10) . .
N1 Gd1 Gd2 O7 34.36(10) . .
O9 Gd1 Gd2 O2W -131.22(13) . .
O10 Gd1 Gd2 O2W 49.80(13) . .
O6 Gd1 Gd2 O2W -24.42(10) 2 .
O1W Gd1 Gd2 O2W -178.33(10) . .
O3 Gd1 Gd2 O2W 52.70(10) . .
N4 Gd1 Gd2 O2W 111.57(10) . .
N1 Gd1 Gd2 O2W -95.39(10) . .
O9 Gd1 Gd2 O2 76.28(13) . 2_645
O10 Gd1 Gd2 O2 -102.70(12) . 2_645
O6 Gd1 Gd2 O2 -176.92(8) 2 2_645
O1W Gd1 Gd2 O2 29.17(9) . 2_645
O3 Gd1 Gd2 O2 -99.81(9) . 2_645
N4 Gd1 Gd2 O2 -40.93(9) . 2_645
N1 Gd1 Gd2 O2 112.11(9) . 2_645
O9 Gd1 Gd2 N10 -60.98(13) . .
O10 Gd1 Gd2 N10 120.05(13) . .
O6 Gd1 Gd2 N10 45.83(9) 2 .
O1W Gd1 Gd2 N10 -108.08(10) . .
O3 Gd1 Gd2 N10 122.94(9) . .
N4 Gd1 Gd2 N10 -178.18(9) . .
N1 Gd1 Gd2 N10 -25.14(10) . .
O9 Gd1 Gd2 N7 146.33(13) . .
O10 Gd1 Gd2 N7 -32.65(13) . .
O6 Gd1 Gd2 N7 -106.87(9) 2 .
O1W Gd1 Gd2 N7 99.23(10) . .
O3 Gd1 Gd2 N7 -29.75(9) . .
N4 Gd1 Gd2 N7 29.12(10) . .
N1 Gd1 Gd2 N7 -177.84(9) . .
O9 Gd1 O1 C5 15.7(4) . .
O10 Gd1 O1 C5 -147.1(3) . .
O6 Gd1 O1 C5 -83.9(3) 2 .
O1W Gd1 O1 C5 72.3(3) . .
O3 Gd1 O1 C5 -163.1(3) . .
N4 Gd1 O1 C5 140.2(3) . .
N1 Gd1 O1 C5 -11.6(3) . .
O9 Gd1 O3 C10 40.2(4) . .
O10 Gd1 O3 C10 46.5(3) . .
O1 Gd1 O3 C10 -141.5(3) . .
O6 Gd1 O3 C10 129.4(3) 2 .
O1W Gd1 O3 C10 -77.9(3) . .
N4 Gd1 O3 C10 -28.4(3) . .
N1 Gd1 O3 C10 -172.7(2) . .
Gd2 Gd1 O3 C10 44.8(3) . .
O10 Gd2 O5 C15 -18.6(4) . .
O9 Gd2 O5 C15 142.1(3) . .
O7 Gd2 O5 C15 157.3(3) . .
O2W Gd2 O5 C15 -77.4(3) . .
O2 Gd2 O5 C15 77.7(3) 2_645 .
N10 Gd2 O5 C15 -145.3(3) . .
N7 Gd2 O5 C15 6.5(3) . .
O10 Gd2 O7 C20 -43.6(3) . .
O9 Gd2 O7 C20 -45.0(3) . .
O5 Gd2 O7 C20 142.2(3) . .
O2W Gd2 O7 C20 77.5(3) . .
O2 Gd2 O7 C20 -130.1(3) 2_645 .
N10 Gd2 O7 C20 30.1(3) . .
N7 Gd2 O7 C20 174.6(2) . .
Gd1 Gd2 O7 C20 -44.2(3) . .
O10 Gd1 O9 Gd2 0.61(8) . .
O1 Gd1 O9 Gd2 -170.43(10) . .
O6 Gd1 O9 Gd2 -76.28(11) 2 .
O1W Gd1 O9 Gd2 133.91(12) . .
O3 Gd1 O9 Gd2 7.2(2) . .
N4 Gd1 O9 Gd2 65.91(12) . .
N1 Gd1 O9 Gd2 -146.14(12) . .
O10 Gd2 O9 Gd1 -0.63(9) . .
O5 Gd2 O9 Gd1 -166.73(14) . .
O7 Gd2 O9 Gd1 178.65(12) . .
O2W Gd2 O9 Gd1 61.12(14) . .
O2 Gd2 O9 Gd1 -102.10(11) 2_645 .
N10 Gd2 O9 Gd1 113.63(12) . .
N7 Gd2 O9 Gd1 -48.26(17) . .
O9 Gd2 O10 Gd1 0.62(8) . .
O5 Gd2 O10 Gd1 171.00(10) . .
O7 Gd2 O10 Gd1 -0.8(2) . .
O2W Gd2 O10 Gd1 -130.61(12) . .
O2 Gd2 O10 Gd1 80.37(11) 2_645 .
N10 Gd2 O10 Gd1 -63.89(12) . .
N7 Gd2 O10 Gd1 148.46(12) . .
O9 Gd1 O10 Gd2 -0.64(9) . .
O1 Gd1 O10 Gd2 167.34(13) . .
O6 Gd1 O10 Gd2 103.14(11) 2 .
O1W Gd1 O10 Gd2 -61.58(14) . .
O3 Gd1 O10 Gd2 -177.33(11) . .
N4 Gd1 O10 Gd2 -112.44(12) . .
N1 Gd1 O10 Gd2 50.53(16) . .
O9 Gd1 N1 C1 -158.1(3) . .
O10 Gd1 N1 C1 153.9(2) . .
O1 Gd1 N1 C1 4.0(2) . .
O6 Gd1 N1 C1 98.3(3) 2 .
O1W Gd1 N1 C1 -76.9(2) . .
O3 Gd1 N1 C1 37.8(3) . .
N4 Gd1 N1 C1 -58.3(3) . .
Gd2 Gd1 N1 C1 -178.5(2) . .
O9 Gd1 N1 C4 23.7(3) . .
O10 Gd1 N1 C4 -24.4(4) . .
O1 Gd1 N1 C4 -174.3(3) . .
O6 Gd1 N1 C4 -80.0(3) 2 .
O1W Gd1 N1 C4 104.9(3) . .
O3 Gd1 N1 C4 -140.5(3) . .
N4 Gd1 N1 C4 123.4(3) . .
Gd2 Gd1 N1 C4 3.2(3) . .
O9 Gd1 N4 C9 28.2(3) . .
O10 Gd1 N4 C9 92.1(3) . .
O1 Gd1 N4 C9 -117.7(3) . .
O6 Gd1 N4 C9 147.9(3) 2 .
O1W Gd1 N4 C9 -45.9(3) . .
O3 Gd1 N4 C9 179.9(3) . .
N1 Gd1 N4 C9 -65.1(4) . .
Gd2 Gd1 N4 C9 60.7(3) . .
O9 Gd1 N4 C6 -128.1(3) . .
O10 Gd1 N4 C6 -64.1(3) . .
O1 Gd1 N4 C6 86.1(3) . .
O6 Gd1 N4 C6 -8.4(3) 2 .
O1W Gd1 N4 C6 157.9(3) . .
O3 Gd1 N4 C6 23.7(2) . .
N1 Gd1 N4 C6 138.7(3) . .
Gd2 Gd1 N4 C6 -95.6(3) . .
O10 Gd2 N7 C12 162.1(3) . .
O9 Gd2 N7 C12 -152.6(2) . .
O5 Gd2 N7 C12 -0.7(2) . .
O7 Gd2 N7 C12 -35.9(3) . .
O2W Gd2 N7 C12 81.1(3) . .
O2 Gd2 N7 C12 -94.4(3) 2_645 .
N10 Gd2 N7 C12 61.9(3) . .
Gd1 Gd2 N7 C12 -179.2(2) . .
O10 Gd2 N7 C13 -20.7(3) . .
O9 Gd2 N7 C13 24.5(3) . .
O5 Gd2 N7 C13 176.4(3) . .
O7 Gd2 N7 C13 141.3(3) . .
O2W Gd2 N7 C13 -101.8(3) . .
O2 Gd2 N7 C13 82.7(3) 2_645 .
N10 Gd2 N7 C13 -121.0(3) . .
Gd1 Gd2 N7 C13 -2.0(3) . .
O10 Gd2 N10 C19 -30.9(4) . .
O9 Gd2 N10 C19 -93.8(4) . .
O5 Gd2 N10 C19 114.5(4) . .
O7 Gd2 N10 C19 178.1(4) . .
O2W Gd2 N10 C19 41.5(3) . .
O2 Gd2 N10 C19 -152.5(3) 2_645 .
N7 Gd2 N10 C19 61.5(4) . .
Gd1 Gd2 N10 C19 -62.4(3) . .
O10 Gd2 N10 C16 125.8(3) . .
O9 Gd2 N10 C16 62.8(3) . .
O5 Gd2 N10 C16 -88.8(3) . .
O7 Gd2 N10 C16 -25.2(2) . .
O2W Gd2 N10 C16 -161.8(3) . .
O2 Gd2 N10 C16 4.1(3) 2_645 .
N7 Gd2 N10 C16 -141.9(2) . .
Gd1 Gd2 N10 C16 94.3(3) . .
C4 N1 C1 C2 -0.5(5) . .
Gd1 N1 C1 C2 -178.9(3) . .
C4 N1 C1 C5 179.8(3) . .
Gd1 N1 C1 C5 1.4(4) . .
C3 N2 C2 N3 178.7(4) . .
C3 N2 C2 C1 -2.3(6) . .
N1 C1 C2 N2 1.9(6) . .
C5 C1 C2 N2 -178.4(4) . .
N1 C1 C2 N3 -179.2(4) . .
C5 C1 C2 N3 0.5(6) . .
C2 N2 C3 C4 1.5(6) . .
C1 N1 C4 C3 -0.4(6) . .
Gd1 N1 C4 C3 177.9(3) . .
N2 C3 C4 N1 -0.2(7) . .
Gd1 O1 C5 O2 -163.6(3) . .
Gd1 O1 C5 C1 16.8(5) . .
Gd2 O2 C5 O1 16.8(5) 2_655 .
Gd2 O2 C5 C1 -163.6(2) 2_655 .
N1 C1 C5 O1 -10.4(5) . .
C2 C1 C5 O1 169.8(4) . .
N1 C1 C5 O2 169.9(3) . .
C2 C1 C5 O2 -9.8(5) . .
C9 N4 C6 C7 -1.9(6) . .
Gd1 N4 C6 C7 155.7(3) . .
C9 N4 C6 C10 -177.7(3) . .
Gd1 N4 C6 C10 -20.1(4) . .
C8 N5 C7 N6 178.5(4) . .
C8 N5 C7 C6 -0.1(6) . .
N4 C6 C7 N5 1.9(6) . .
C10 C6 C7 N5 177.3(3) . .
N4 C6 C7 N6 -176.7(4) . .
C10 C6 C7 N6 -1.3(6) . .
C7 N5 C8 C9 -1.6(6) . .
C6 N4 C9 C8 0.2(6) . .
Gd1 N4 C9 C8 -155.0(3) . .
N5 C8 C9 N4 1.6(7) . .
Gd1 O3 C10 O4 -151.6(3) . .
Gd1 O3 C10 C6 29.0(4) . .
N4 C6 C10 O4 177.4(3) . .
C7 C6 C10 O4 1.8(6) . .
N4 C6 C10 O3 -3.1(5) . .
C7 C6 C10 O3 -178.8(3) . .
C14 N8 C11 N9 -179.6(4) . .
C14 N8 C11 C12 1.8(5) . .
C13 N7 C12 C11 0.2(5) . .
Gd2 N7 C12 C11 177.5(3) . .
C13 N7 C12 C15 179.4(3) . .
Gd2 N7 C12 C15 -3.3(4) . .
N8 C11 C12 N7 -1.7(6) . .
N9 C11 C12 N7 179.8(4) . .
N8 C11 C12 C15 179.3(3) . .
N9 C11 C12 C15 0.8(6) . .
C12 N7 C13 C14 1.0(5) . .
Gd2 N7 C13 C14 -176.1(3) . .
C11 N8 C14 C13 -0.6(6) . .
N7 C13 C14 N8 -0.9(6) . .
Gd2 O5 C15 O6 169.3(2) . .
Gd2 O5 C15 C12 -10.7(5) . .
Gd1 O6 C15 O5 -19.0(5) 2_545 .
Gd1 O6 C15 C12 160.9(2) 2_545 .
N7 C12 C15 O5 8.4(5) . .
C11 C12 C15 O5 -172.5(3) . .
N7 C12 C15 O6 -171.6(3) . .
C11 C12 C15 O6 7.5(5) . .
C19 N10 C16 C17 3.0(6) . .
Gd2 N10 C16 C17 -155.7(3) . .
C19 N10 C16 C20 179.9(3) . .
Gd2 N10 C16 C20 21.2(4) . .
C18 N11 C17 N12 -176.0(4) . .
C18 N11 C17 C16 2.0(6) . .
N10 C16 C17 N12 174.1(4) . .
C20 C16 C17 N12 -2.5(6) . .
N10 C16 C17 N11 -3.8(6) . .
C20 C16 C17 N11 179.6(3) . .
C17 N11 C18 C19 0.4(7) . .
C16 N10 C19 C18 -0.6(6) . .
Gd2 N10 C19 C18 154.8(3) . .
N11 C18 C19 N10 -1.1(7) . .
Gd2 O7 C20 O8 150.1(3) . .
Gd2 O7 C20 C16 -30.9(4) . .
N10 C16 C20 O8 -177.8(3) . .
C17 C16 C20 O8 -1.0(6) . .
N10 C16 C20 O7 3.2(5) . .
C17 C16 C20 O7 179.9(3) . .
